data_4517867
loop_
_publ_author_name
'Xu, Yuan'
'Tao, Chen-Lei'
'Yu, Maoxing'
'Xiong, Yi'
'Ouyang, Ya-Ni'
'Liu, Xun-Gao'
'Zhao, Zujin'

_publ_section_title
;
 Tetraphenylethene-Based Luminescent Metal-Organic Framework for Effective
 Differentiation of <i>cis/trans</i> Isomers.
;
_journal_name_full 'ACS applied materials &amp; interfaces'
_journal_paper_doi 10.1021/acsami.0c10702
_journal_year 2020
_chemical_formula_moiety 'C44 H30 N2 O5 Zn, C3 H7 N O'
_chemical_formula_sum 'C47 H37 N3 O6 Zn'
_chemical_formula_weight 805.16
_space_group_crystal_system monoclinic
_space_group_IT_number 14
_space_group_name_Hall '-P 2ybc'
_space_group_name_H-M_alt 'P 1 21/c 1'
_atom_sites_solution_hydrogens geom
_atom_sites_solution_primary dual
_audit_creation_date 2020-06-22
_audit_creation_method
;
Olex2 1.2
(compiled 2018.05.29 svn.r3508 for OlexSys, GUI svn.r5506)
;
_cell_angle_alpha 90
_cell_angle_beta 107.8460(10)
_cell_angle_gamma 90
_cell_formula_units_Z 4
_cell_length_a 22.0754(8)
_cell_length_b 11.5498(4)
_cell_length_c 20.1047(7)
_cell_measurement_reflns_used 9956
_cell_measurement_temperature 100
_cell_measurement_theta_max 26.086
_cell_measurement_theta_min 2.595
_cell_volume 4879.4(3)
_computing_cell_refinement 'SAINT V8.38A (?, 2016)'
_computing_data_reduction 'SAINT V8.38A (?, 2016)'
_computing_molecular_graphics 'Olex2 (Dolomanov et al., 2009)'
_computing_publication_material 'Olex2 (Dolomanov et al., 2009)'
_computing_structure_refinement 'ShelXL (Sheldrick, 2015)'
_computing_structure_solution 'ShelXT (Sheldrick, 2015)'
_diffrn_ambient_temperature 100.0
_diffrn_measured_fraction_theta_full 0.996
_diffrn_measured_fraction_theta_max 0.995
_diffrn_measurement_device_type 'Bruker  D8 VENTURE'
_diffrn_radiation_type MoK\a
_diffrn_radiation_wavelength 0.71073
_diffrn_reflns_av_R_equivalents 0.0328
_diffrn_reflns_av_unetI/netI 0.0233
_diffrn_reflns_Laue_measured_fraction_full 0.996
_diffrn_reflns_Laue_measured_fraction_max 0.995
_diffrn_reflns_limit_h_max 27
_diffrn_reflns_limit_h_min -27
_diffrn_reflns_limit_k_max 14
_diffrn_reflns_limit_k_min -14
_diffrn_reflns_limit_l_max 22
_diffrn_reflns_limit_l_min -24
_diffrn_reflns_number 52741
_diffrn_reflns_point_group_measured_fraction_full 0.996
_diffrn_reflns_point_group_measured_fraction_max 0.995
_diffrn_reflns_theta_full 25.242
_diffrn_reflns_theta_max 26.096
_diffrn_reflns_theta_min 2.411
_exptl_absorpt_coefficient_mu 0.547
_exptl_absorpt_correction_T_max 0.7453
_exptl_absorpt_correction_T_min 0.6531
_exptl_absorpt_correction_type multi-scan
_exptl_absorpt_process_details
'SADABS-2016/2 (Bruker,2016/2) was used for absorption correction. wR2(int) was 0.0690 before and 0.0448 after correction. The Ratio of minimum to maximum transmission is 0.8763. The \l/2 correction factor is Not present.'
_exptl_crystal_colour colourless
_exptl_crystal_colour_primary colourless
_exptl_crystal_density_diffrn 1.096
_exptl_crystal_description block
_exptl_crystal_F_000 1672
_exptl_crystal_size_max 0.12
_exptl_crystal_size_mid 0.08
_exptl_crystal_size_min 0.05
_platon_squeeze_details
;
TITL 22019458hzsf2_0m_a.res in P2(1)/c
CELL   22.0754   11.5498   20.1047     90.00    107.85     90.00
SPGR P21/c
# Solvent Accessible Volume =      1405
# Electrons Found in S.A.V. =       295
# Note: Atoms in Void as Cxxx and Qxxx all others
C101 0.195 0.938 0.279 !       5.94 eA-3
C102 0.774 0.102 0.310 !       4.42 eA-3
C103 0.281 0.526 0.203 !       4.12 eA-3
C104 0.282 0.441 0.238 !       3.88 eA-3
C105 0.134 0.648 0.749 !       3.86 eA-3
C106 0.768 0.591 0.170 !       3.36 eA-3
C107 0.745 0.394 0.221 !       3.15 eA-3
C108 0.781 0.822 0.188 !       2.83 eA-3
C109 0.813 0.524 0.191 !       2.65 eA-3
C110 0.218 0.701 0.137 !       2.63 eA-3
C111 0.171 0.568 0.204 !       2.44 eA-3
C112 0.227 0.095 0.761 !       1.64 eA-3
C113 0.195 0.463 0.219 !       1.50 eA-3
Q114 0.181 0.609 0.123 !       1.16 eA-3
Q115 0.844 0.908 0.566 !       0.98 eA-3
Q116 0.780 0.652 0.059 !       0.92 eA-3
Q117 0.009 0.608 0.026 !       0.87 eA-3
Q118 0.786 0.743 0.083 !       0.78 eA-3
Q119 1.000 0.462 0.222 !       0.76 eA-3
Q120 0.819 0.778 0.909 !       0.74 eA-3
Q121 0.397 0.292 0.856 !       0.72 eA-3
Q122 0.812 0.778 0.861 !       0.71 eA-3
Q123 0.985 0.838 0.174 !       0.70 eA-3
Q124 0.694 0.488 0.623 !       0.66 eA-3
Q125 0.875 0.774 0.924 !       0.66 eA-3
Q126 0.493 0.381 0.626 !       0.62 eA-3
Q127 0.852 0.939 0.487 !       0.60 eA-3
Q128 0.904 0.276 0.049 !       0.60 eA-3
Q129 0.008 0.366 0.122 !       0.58 eA-3
Q130 0.211 0.962 0.065 !       0.58 eA-3
Q131 0.573 0.907 0.875 !       0.58 eA-3
Q132 0.297 0.030 0.028 !       0.58 eA-3
C133 0.140 0.016 0.310 !       0.56 eA-3
Q134 0.795 0.311 0.035 !       0.56 eA-3
Q135 0.599 0.084 0.138 !       0.53 eA-3
Q136 0.106 0.491 0.372 !       0.52 eA-3
Q137 0.218 0.217 0.652 !       0.51 eA-3
Q138 0.326 0.998 0.071 !       0.50 eA-3
Q139 0.793 0.494 0.622 !       0.50 eA-3
;
_refine_diff_density_max 1.085
_refine_diff_density_min -0.608
_refine_diff_density_rms 0.093
_refine_ls_extinction_method none
_refine_ls_goodness_of_fit_ref 1.069
_refine_ls_hydrogen_treatment constr
_refine_ls_matrix_type full
_refine_ls_number_parameters 588
_refine_ls_number_reflns 9634
_refine_ls_number_restraints 981
_refine_ls_restrained_S_all 1.125
_refine_ls_R_factor_all 0.0722
_refine_ls_R_factor_gt 0.0676
_refine_ls_shift/su_max 0.002
_refine_ls_shift/su_mean 0.000
_refine_ls_structure_factor_coef Fsqd
_refine_ls_weighting_details 'w=1/[\s^2^(Fo^2^)+(0.0919P)^2^+15.6131P] where P=(Fo^2^+2Fc^2^)/3'
_refine_ls_weighting_scheme calc
_refine_ls_wR_factor_gt 0.1913
_refine_ls_wR_factor_ref 0.1945
_reflns_Friedel_coverage 0.000
_reflns_number_gt 8704
_reflns_number_total 9634
_reflns_threshold_expression 'I > 2\s(I)'
_cod_data_source_file am0c10702_si_002.cif
_cod_data_source_block 22019458hzsf2_0m_sq
_cod_database_code 4517867
_shelx_shelxl_version_number 2018/3
_shelx_space_group_comment
;
The symmetry employed for this shelxl refinement is uniquely defined
by the following loop, which should always be used as a source of
symmetry information in preference to the above space-group names.
They are only intended as comments.
;
_shelx_estimated_absorpt_t_max 0.973
_shelx_estimated_absorpt_t_min 0.937
_olex2_refinement_description
;
1. Fixed Uiso
 At 1.2 times of:
  All C(H) groups, All C(H,H) groups
 At 1.5 times of:
  All C(H,H,H) groups, All O(H) groups
2. Restrained distances
 N1-C49 \\sim N3-C49
 with sigma of 0.02
3. Rigid bond restraints
 All non-hydrogen atoms
 with sigma for 1-2 distances of 0.01 and sigma for 1-3 distances of 0.01
4. Uiso/Uaniso restraints and constraints
All non-hydrogen atoms have similar U: within 2A with sigma of 0.04 and sigma
for terminal atoms of 0.08
Uanis(C9) \\sim Ueq, Uanis(C8) \\sim Ueq, Uanis(C10) \\sim Ueq, Uanis(C11)
\\sim Ueq, Uanis(C12) \\sim Ueq, Uanis(C13) \\sim Ueq, Uanis(C5) \\sim Ueq,
Uanis(C6) \\sim Ueq, Uanis(C7) \\sim Ueq, Uanis(C27) \\sim Ueq, Uanis(C22)
\\sim Ueq, Uanis(C14) \\sim Ueq, Uanis(C23) \\sim Ueq, Uanis(C24) \\sim Ueq,
Uanis(C25) \\sim Ueq, Uanis(C26) \\sim Ueq, Uanis(C21) \\sim Ueq, Uanis(C20)
\\sim Ueq, Uanis(C19) \\sim Ueq, Uanis(C18) \\sim Ueq, Uanis(C17) \\sim Ueq,
Uanis(C16) \\sim Ueq, Uanis(C15) \\sim Ueq, Uanis(C34) \\sim Ueq, Uanis(C35)
\\sim Ueq, Uanis(C36) \\sim Ueq, Uanis(C37) \\sim Ueq, Uanis(C38) \\sim Ueq,
Uanis(C33) \\sim Ueq, Uanis(C47) \\sim Ueq, Uanis(C48) \\sim Ueq, Uanis(N3)
\\sim Ueq: with sigma of 0.005 and sigma for terminal atoms of 0.01
Uanis(C49) \\sim Ueq: with sigma of 0.005 and sigma for terminal atoms of 0.01
Uanis(C0AA) \\sim Ueq: with sigma of 0.005 and sigma for terminal atoms of 0.01
Uanis(C4AA) \\sim Ueq, Uanis(C1) \\sim Ueq, Uanis(C3AA) \\sim Ueq, Uanis(C2AA)
\\sim Ueq, Uanis(C1AA) \\sim Ueq, Uanis(C5AA) \\sim Ueq: with sigma of 0.005
and sigma for terminal atoms of 0.01
5. Others
 Fixed Sof: C22(0.5) H22(0.5) C23(0.5) H23(0.5) C24(0.5) H24(0.5) C25(0.5)
 H25(0.5) C26(0.5) H26(0.5) C27(0.5) N3(0.75) C47(0.75) H47A(0.75) H47B(0.75)
 H47C(0.75) C48(0.75) H48A(0.75) H48B(0.75) H48C(0.75) H49(0.75) H49A(0.25)
 N1(0.25) C0AA(0.25) H0AA(0.25) H0AB(0.25) H0AC(0.25) C2(0.25) H2A(0.25)
 H2B(0.25) H2C(0.25) C3AA(0.5) C1(0.5) H1(0.5) C4AA(0.5) H4AA(0.5) C5AA(0.5)
 H5AA(0.5) C1AA(0.5) H1AA(0.5) C2AA(0.5) H2AA(0.5)
6.a Aromatic/amide H refined with riding coordinates:
 C3(H3A), C4(H4), C6(H6), C7(H7), C8(H8), C9(H9), C11(H11), C12(H12), C17(H17),
  C18(H18), C20(H20), C21(H21), C22(H22), C23(H23), C24(H24), C25(H25),
 C26(H26), C29(H29), C30(H30), C31(H31), C32(H32), C34(H34), C35(H35), C36(H36),
  C37(H37), C38(H38), C40(H40), C42(H42), C45(H45), C49(H49), C49(H49A), C1(H1),
  C4AA(H4AA), C5AA(H5AA), C1AA(H1AA), C2AA(H2AA)
6.b Fitted hexagon refined as free rotating group:
 C3AA(C1,C4AA,C5AA,C1AA,C2AA)
6.c Idealised Me refined as rotating group:
 C47(H47A,H47B,H47C), C48(H48A,H48B,H48C), C0AA(H0AA,H0AB,H0AC), C2(H2A,H2B,H2C)
6.d Idealised tetrahedral OH refined as rotating group:
 O3(H3)
;
_platon_squeeze_void_probe_radius 1.20
_olex2_submission_special_instructions 'No special instructions were received'

loop_
_space_group_symop_operation_xyz
'x, y, z'
'-x, y+1/2, -z+1/2'
'-x, -y, -z'
'x, -y-1/2, z-1/2'

loop_
_atom_site_label
_atom_site_type_symbol
_atom_site_fract_x
_atom_site_fract_y
_atom_site_fract_z
_atom_site_U_iso_or_equiv
_atom_site_adp_type
_atom_site_occupancy
_atom_site_site_symmetry_order
_atom_site_calc_flag
_atom_site_refinement_flags_posn
_atom_site_refinement_flags_adp
_atom_site_refinement_flags_occupancy
_atom_site_disorder_assembly
_atom_site_disorder_group
Zn1 Zn 0.00060(2) 0.41247(3) 0.58533(2) 0.01501(13) Uani 1 1 d . U . . .
O1 O 0.01414(12) 0.69638(19) 0.49540(12) 0.0223(5) Uani 1 1 d . U . . .
O2 O -0.01881(13) 0.57795(19) 0.56505(13) 0.0259(5) Uani 1 1 d . U . . .
O3 O 0.01461(19) 1.0866(2) 0.59714(15) 0.0436(8) Uani 1 1 d . U . . .
H3 H 0.009016 1.135991 0.625368 0.065 Uiso 1 1 calc GR . . . .
O4 O -0.02024(12) 0.91684(19) 0.81141(12) 0.0224(5) Uani 1 1 d . U . . .
O5 O -0.00576(17) 0.7279(2) 0.80371(14) 0.0402(8) Uani 1 1 d . U . . .
N0AA N 0.10044(15) 0.4070(3) 0.59776(18) 0.0343(8) Uani 1 1 d . U . . .
N2 N 0.90272(14) 0.3787(3) 0.57919(15) 0.0242(6) Uani 1 1 d . U . . .
C3 C 0.1346(2) 0.4907(4) 0.5814(2) 0.0391(9) Uani 1 1 d . U . . .
H3A H 0.114469 0.562843 0.566057 0.047 Uiso 1 1 calc R . . . .
C4 C 0.1975(2) 0.4782(5) 0.5855(2) 0.0487(11) Uani 1 1 d . U . . .
H4 H 0.219583 0.540838 0.572823 0.058 Uiso 1 1 calc R . . . .
C5 C 0.2290(2) 0.3750(6) 0.6079(3) 0.0535(12) Uani 1 1 d . U . . .
C6 C 0.1949(3) 0.2916(6) 0.6298(4) 0.0781(18) Uani 1 1 d . U . . .
H6 H 0.214575 0.220667 0.648579 0.094 Uiso 1 1 calc R . . . .
C7 C 0.1320(3) 0.3115(6) 0.6244(4) 0.0723(16) Uani 1 1 d . U . . .
H7 H 0.109834 0.253000 0.640696 0.087 Uiso 1 1 calc R . . . .
C8 C 0.3238(3) 0.4125(6) 0.5667(3) 0.0625(14) Uani 1 1 d . U . . .
H8 H 0.299916 0.469660 0.535542 0.075 Uiso 1 1 calc R . . . .
C9 C 0.3861(3) 0.3895(6) 0.5689(3) 0.0675(15) Uani 1 1 d . U . . .
H9 H 0.404416 0.430969 0.539031 0.081 Uiso 1 1 calc R . . . .
C10 C 0.4223(3) 0.3066(7) 0.6145(3) 0.0661(14) Uani 1 1 d . U . . .
C11 C 0.3946(3) 0.2469(7) 0.6583(3) 0.0725(16) Uani 1 1 d . U . . .
H11 H 0.418971 0.191417 0.690294 0.087 Uiso 1 1 calc R . . . .
C12 C 0.3319(3) 0.2680(6) 0.6555(3) 0.0685(15) Uani 1 1 d . U . . .
H12 H 0.313298 0.225211 0.684670 0.082 Uiso 1 1 calc R . . . .
C13 C 0.2960(2) 0.3516(6) 0.6102(3) 0.0593(13) Uani 1 1 d . U . . .
C14 C 0.4911(3) 0.2866(7) 0.6213(3) 0.0706(15) Uani 1 1 d . U . . .
C15 C 0.5123(3) 0.2785(7) 0.5651(3) 0.0677(15) Uani 1 1 d . U . . .
C16 C 0.5808(3) 0.2901(6) 0.5705(3) 0.0649(14) Uani 1 1 d . U . . .
C17 C 0.6086(3) 0.2171(6) 0.5329(3) 0.0695(16) Uani 1 1 d . U . . .
H17 H 0.584124 0.157109 0.504921 0.083 Uiso 1 1 calc R . . . .
C18 C 0.6722(2) 0.2315(6) 0.5359(3) 0.0625(14) Uani 1 1 d . U . . .
H18 H 0.691053 0.179155 0.511573 0.075 Uiso 1 1 calc R . . . .
C19 C 0.7084(2) 0.3223(5) 0.5744(3) 0.0525(12) Uani 1 1 d . U . . .
C20 C 0.6799(3) 0.3964(6) 0.6111(3) 0.0627(14) Uani 1 1 d . U . . .
H20 H 0.703506 0.458848 0.637393 0.075 Uiso 1 1 calc R . . . .
C21 C 0.6169(3) 0.3787(7) 0.6092(3) 0.0692(15) Uani 1 1 d . U . . .
H21 H 0.598354 0.428780 0.635071 0.083 Uiso 1 1 calc R . . . .
C22 C 0.5692(7) 0.1424(14) 0.7105(7) 0.070(3) Uani 0.5 1 d . U P A 1
H22 H 0.570843 0.091546 0.673979 0.084 Uiso 0.5 1 calc R . P A 1
C23 C 0.6032(7) 0.1128(14) 0.7788(8) 0.075(3) Uani 0.5 1 d . U P A 1
H23 H 0.626129 0.042169 0.789802 0.090 Uiso 0.5 1 calc R . P A 1
C24 C 0.6015(7) 0.1954(14) 0.8317(7) 0.073(3) Uani 0.5 1 d . U P A 1
H24 H 0.625343 0.179554 0.878883 0.088 Uiso 0.5 1 calc R . P A 1
C25 C 0.5658(7) 0.2997(14) 0.8165(7) 0.073(3) Uani 0.5 1 d . U P A 1
H25 H 0.565637 0.353057 0.852346 0.088 Uiso 0.5 1 calc R . P A 1
C26 C 0.5315(6) 0.3206(13) 0.7480(6) 0.062(3) Uani 0.5 1 d . U P A 1
H26 H 0.506205 0.388554 0.737002 0.074 Uiso 0.5 1 calc R . P A 1
C27 C 0.5326(6) 0.2438(12) 0.6929(7) 0.056(2) Uani 0.5 1 d . U P A 1
C28 C 0.7757(2) 0.3410(5) 0.5761(2) 0.0448(11) Uani 1 1 d . U . . .
C29 C 0.8085(2) 0.4428(5) 0.6027(3) 0.0479(11) Uani 1 1 d . U . . .
H29 H 0.787673 0.502125 0.620151 0.057 Uiso 1 1 calc R . . . .
C30 C 0.8709(2) 0.4579(4) 0.6038(2) 0.0365(9) Uani 1 1 d . U . . .
H30 H 0.892141 0.527470 0.622869 0.044 Uiso 1 1 calc R . . . .
C31 C 0.87143(19) 0.2804(4) 0.5538(2) 0.0340(9) Uani 1 1 d . U . . .
H31 H 0.893289 0.222759 0.536345 0.041 Uiso 1 1 calc R . . . .
C32 C 0.8095(2) 0.2585(5) 0.5517(2) 0.0439(11) Uani 1 1 d . U . . .
H32 H 0.789982 0.187083 0.533568 0.053 Uiso 1 1 calc R . . . .
C33 C 0.4690(3) 0.2562(7) 0.4933(3) 0.0689(15) Uani 1 1 d . U . . .
C34 C 0.4717(3) 0.3242(8) 0.4364(3) 0.0811(18) Uani 1 1 d . U . . .
H34 H 0.500468 0.387534 0.443719 0.097 Uiso 1 1 calc R . . . .
C35 C 0.4325(4) 0.2991(9) 0.3691(4) 0.097(2) Uani 1 1 d . U . . .
H35 H 0.434048 0.345324 0.330600 0.117 Uiso 1 1 calc R . . . .
C36 C 0.3899(4) 0.2030(9) 0.3589(5) 0.107(2) Uani 1 1 d . U . . .
H36 H 0.362891 0.185502 0.313272 0.128 Uiso 1 1 calc R . . . .
C37 C 0.3876(4) 0.1346(9) 0.4151(4) 0.101(2) Uani 1 1 d . U . . .
H37 H 0.360026 0.069473 0.407872 0.122 Uiso 1 1 calc R . . . .
C38 C 0.4263(3) 0.1629(8) 0.4821(4) 0.0873(19) Uani 1 1 d . U . . .
H38 H 0.423713 0.118228 0.520849 0.105 Uiso 1 1 calc R . . . .
C39 C -0.00107(15) 0.6753(3) 0.54965(16) 0.0177(6) Uani 1 1 d . U . . .
C40 C 0.00818(19) 0.8854(3) 0.57660(17) 0.0255(7) Uani 1 1 d . U . . .
H40 H 0.013304 0.898452 0.531971 0.031 Uiso 1 1 calc R . . . .
C41 C 0.00078(17) 0.7739(3) 0.59838(16) 0.0210(7) Uani 1 1 d . U . . .
C42 C -0.00586(16) 0.7532(3) 0.66382(16) 0.0216(7) Uani 1 1 d . U . . .
H42 H -0.010432 0.676313 0.678396 0.026 Uiso 1 1 calc R . . . .
C43 C -0.00574(16) 0.8461(3) 0.70769(16) 0.0202(6) Uani 1 1 d . U . . .
C44 C 0.0080(2) 0.9783(3) 0.62085(18) 0.0285(8) Uani 1 1 d . U . . .
C45 C 0.00061(19) 0.9586(3) 0.68594(17) 0.0266(8) Uani 1 1 d . U . . .
H45 H -0.000146 1.022039 0.715763 0.032 Uiso 1 1 calc R . . . .
C46 C -0.01143(17) 0.8271(3) 0.77958(17) 0.0220(7) Uani 1 1 d . U . . .
O6 O -0.2726(3) 1.0055(5) 0.4683(3) 0.0962(16) Uani 1 1 d . U . . .
N3 N -0.1967(4) 0.8765(7) 0.5090(5) 0.080(2) Uani 0.75 1 d D U P B 1
C47 C -0.1487(5) 0.9479(11) 0.4901(7) 0.099(3) Uani 0.75 1 d . U P B 1
H47A H -0.123066 0.990213 0.531383 0.149 Uiso 0.75 1 calc GR . P B 1
H47B H -0.170312 1.003102 0.453493 0.149 Uiso 0.75 1 calc GR . P B 1
H47C H -0.121001 0.897621 0.472899 0.149 Uiso 0.75 1 calc GR . P B 1
C48 C -0.1732(5) 0.7758(10) 0.5492(6) 0.094(3) Uani 0.75 1 d . U P B 1
H48A H -0.147986 0.730102 0.526119 0.141 Uiso 0.75 1 calc GR . P B 1
H48B H -0.208945 0.729235 0.553318 0.141 Uiso 0.75 1 calc GR . P B 1
H48C H -0.146294 0.798592 0.595861 0.141 Uiso 0.75 1 calc GR . P B 1
C49 C -0.2598(4) 0.9106(7) 0.4974(4) 0.089(2) Uani 1 1 d D U . . .
H49 H -0.289955 0.865025 0.510695 0.107 Uiso 0.75 1 calc R . P B 1
H49A H -0.291197 0.857165 0.472342 0.107 Uiso 0.25 1 calc R . P B 2
N1 N -0.2183(10) 0.8519(19) 0.5513(10) 0.074(5) Uani 0.25 1 d D U P B 2
C0AA C -0.1563(14) 0.910(3) 0.5622(17) 0.082(6) Uani 0.25 1 d . U P B 2
H0AA H -0.135884 0.879673 0.528839 0.124 Uiso 0.25 1 calc GR . P B 2
H0AB H -0.128846 0.895658 0.609932 0.124 Uiso 0.25 1 calc GR . P B 2
H0AC H -0.163036 0.993657 0.554958 0.124 Uiso 0.25 1 calc GR . P B 2
C2 C -0.2169(18) 0.747(3) 0.5752(18) 0.103(10) Uani 0.25 1 d . U P B 2
H2A H -0.237988 0.744806 0.611612 0.154 Uiso 0.25 1 calc GR . P B 2
H2B H -0.172615 0.721567 0.595019 0.154 Uiso 0.25 1 calc GR . P B 2
H2C H -0.239104 0.694558 0.537065 0.154 Uiso 0.25 1 calc GR . P B 2
C3AA C 0.5338(4) 0.2991(8) 0.6952(4) 0.054(2) Uani 0.5 1 d . U P A 2
C1 C 0.5322(4) 0.3818(7) 0.7449(5) 0.070(3) Uani 0.5 1 d G U P A 2
H1 H 0.506944 0.449478 0.731241 0.083 Uiso 0.5 1 calc R . P A 2
C4AA C 0.5674(5) 0.3655(9) 0.8145(4) 0.084(3) Uani 0.5 1 d G U P A 2
H4AA H 0.566261 0.421976 0.848429 0.101 Uiso 0.5 1 calc R . P A 2
C5AA C 0.6043(5) 0.2664(10) 0.8345(4) 0.088(4) Uani 0.5 1 d G U P A 2
H5AA H 0.628354 0.255258 0.882042 0.105 Uiso 0.5 1 calc R . P A 2
C1AA C 0.6059(5) 0.1837(8) 0.7848(5) 0.075(3) Uani 0.5 1 d G U P A 2
H1AA H 0.631130 0.116042 0.798466 0.090 Uiso 0.5 1 calc R . P A 2
C2AA C 0.5707(5) 0.2001(7) 0.7152(4) 0.067(3) Uani 0.5 1 d G U P A 2
H2AA H 0.571813 0.143543 0.681277 0.081 Uiso 0.5 1 calc R . P A 2

loop_
_atom_site_aniso_label
_atom_site_aniso_U_11
_atom_site_aniso_U_22
_atom_site_aniso_U_33
_atom_site_aniso_U_23
_atom_site_aniso_U_13
_atom_site_aniso_U_12
Zn1 0.0225(2) 0.0124(2) 0.0130(2) -0.00116(12) 0.00965(14) -0.00218(13)
O1 0.0369(14) 0.0155(11) 0.0209(11) -0.0041(9) 0.0185(10) -0.0046(10)
O2 0.0459(15) 0.0134(11) 0.0233(12) -0.0010(9) 0.0178(11) -0.0021(10)
O3 0.104(3) 0.0127(12) 0.0249(13) -0.0004(10) 0.0360(16) -0.0027(14)
O4 0.0333(13) 0.0208(12) 0.0150(11) -0.0008(9) 0.0103(10) 0.0050(10)
O5 0.093(2) 0.0138(12) 0.0237(13) 0.0004(10) 0.0324(15) -0.0048(13)
N0AA 0.0243(15) 0.047(2) 0.0340(17) 0.0089(15) 0.0129(13) -0.0013(14)
N2 0.0226(14) 0.0310(15) 0.0220(14) -0.0027(12) 0.0113(11) -0.0023(12)
C3 0.033(2) 0.053(3) 0.033(2) 0.0048(18) 0.0117(17) -0.0120(18)
C4 0.032(2) 0.075(3) 0.041(2) 0.006(2) 0.0152(18) -0.020(2)
C5 0.031(2) 0.082(3) 0.050(2) 0.008(2) 0.0174(18) -0.005(2)
C6 0.048(3) 0.081(3) 0.111(4) 0.028(3) 0.034(3) 0.008(2)
C7 0.044(2) 0.067(3) 0.113(4) 0.031(3) 0.034(3) 0.006(2)
C8 0.041(2) 0.095(4) 0.056(3) 0.006(2) 0.021(2) -0.010(2)
C9 0.049(3) 0.104(4) 0.055(3) 0.003(3) 0.023(2) -0.010(2)
C10 0.042(2) 0.106(4) 0.053(3) 0.002(3) 0.020(2) -0.004(2)
C11 0.046(2) 0.114(4) 0.062(3) 0.014(3) 0.023(2) 0.009(3)
C12 0.043(2) 0.103(4) 0.065(3) 0.016(3) 0.026(2) 0.006(2)
C13 0.033(2) 0.095(3) 0.052(2) 0.006(2) 0.0166(19) -0.005(2)
C14 0.045(2) 0.112(4) 0.057(2) -0.001(3) 0.019(2) -0.002(3)
C15 0.042(2) 0.106(4) 0.058(2) -0.003(3) 0.020(2) -0.005(2)
C16 0.044(2) 0.102(4) 0.051(3) -0.011(3) 0.019(2) -0.008(2)
C17 0.045(2) 0.100(4) 0.067(3) -0.016(3) 0.024(2) -0.014(2)
C18 0.041(2) 0.091(3) 0.060(3) -0.017(2) 0.023(2) -0.016(2)
C19 0.035(2) 0.084(3) 0.044(2) -0.011(2) 0.0196(18) -0.006(2)
C20 0.041(2) 0.098(4) 0.055(3) -0.016(2) 0.022(2) -0.003(2)
C21 0.052(3) 0.103(4) 0.061(3) -0.016(3) 0.029(2) -0.002(3)
C22 0.062(4) 0.081(5) 0.069(4) -0.004(4) 0.024(4) 0.003(4)
C23 0.066(5) 0.085(5) 0.072(4) -0.001(4) 0.019(4) 0.005(4)
C24 0.068(5) 0.086(5) 0.064(4) -0.002(4) 0.018(4) 0.001(4)
C25 0.074(5) 0.085(5) 0.065(4) 0.000(4) 0.028(4) 0.007(4)
C26 0.052(4) 0.079(5) 0.058(4) -0.005(4) 0.021(3) -0.003(4)
C27 0.042(4) 0.071(5) 0.058(4) -0.001(3) 0.020(3) 0.005(4)
C28 0.027(2) 0.078(3) 0.032(2) -0.009(2) 0.0130(17) -0.007(2)
C29 0.040(2) 0.065(3) 0.047(3) -0.012(2) 0.026(2) 0.008(2)
C30 0.034(2) 0.042(2) 0.040(2) -0.0125(18) 0.0204(17) -0.0009(17)
C31 0.0299(19) 0.039(2) 0.037(2) -0.0096(17) 0.0167(16) -0.0085(16)
C32 0.033(2) 0.062(3) 0.042(2) -0.015(2) 0.0191(18) -0.018(2)
C33 0.045(2) 0.108(4) 0.057(3) -0.003(3) 0.021(2) -0.007(3)
C34 0.068(3) 0.117(4) 0.063(3) 0.000(3) 0.027(3) -0.010(3)
C35 0.098(4) 0.129(4) 0.069(3) 0.001(3) 0.031(3) -0.009(3)
C36 0.103(4) 0.127(4) 0.084(4) -0.004(3) 0.018(3) -0.010(4)
C37 0.091(4) 0.119(4) 0.087(4) -0.004(3) 0.015(3) -0.018(3)
C38 0.072(3) 0.113(4) 0.076(3) -0.002(3) 0.021(3) -0.015(3)
C39 0.0237(16) 0.0138(14) 0.0179(14) -0.0002(11) 0.0099(12) 0.0010(12)
C40 0.048(2) 0.0181(16) 0.0159(15) -0.0004(13) 0.0184(15) -0.0005(15)
C41 0.0364(19) 0.0125(14) 0.0165(14) -0.0007(12) 0.0117(13) 0.0006(13)
C42 0.0356(19) 0.0135(15) 0.0182(15) 0.0014(12) 0.0119(14) -0.0010(13)
C43 0.0309(17) 0.0172(15) 0.0150(14) 0.0009(12) 0.0107(13) -0.0004(13)
C44 0.059(2) 0.0115(15) 0.0203(16) 0.0018(12) 0.0190(16) 0.0006(15)
C45 0.052(2) 0.0149(15) 0.0169(15) -0.0030(12) 0.0157(15) 0.0016(15)
C46 0.0340(18) 0.0183(15) 0.0167(15) -0.0025(12) 0.0121(13) -0.0042(13)
O6 0.083(3) 0.090(4) 0.119(4) -0.001(3) 0.037(3) 0.014(3)
N3 0.072(3) 0.078(4) 0.080(4) -0.006(3) 0.009(3) 0.010(3)
C47 0.076(5) 0.094(6) 0.119(7) -0.012(5) 0.019(5) -0.007(5)
C48 0.080(6) 0.106(6) 0.088(6) 0.013(5) 0.013(5) 0.020(5)
C49 0.078(3) 0.088(4) 0.089(4) -0.007(3) 0.007(3) 0.014(3)
N1 0.054(9) 0.078(10) 0.079(12) -0.021(8) 0.004(9) 0.005(8)
C0AA 0.071(7) 0.080(10) 0.086(10) -0.017(8) 0.008(7) -0.002(7)
C2 0.10(2) 0.108(18) 0.08(2) 0.012(15) 0.001(16) -0.020(14)
C3AA 0.041(4) 0.070(5) 0.054(4) -0.001(4) 0.021(3) 0.000(4)
C1 0.061(5) 0.083(5) 0.067(4) -0.007(4) 0.023(3) -0.002(4)
C4AA 0.087(5) 0.095(5) 0.074(4) -0.003(4) 0.030(4) -0.001(4)
C5AA 0.083(5) 0.099(5) 0.080(5) 0.003(4) 0.023(4) 0.006(4)
C1AA 0.067(5) 0.089(5) 0.068(4) 0.009(4) 0.022(4) 0.004(4)
C2AA 0.060(5) 0.075(5) 0.068(4) 0.008(4) 0.022(3) 0.006(4)

loop_
_atom_type_symbol
_atom_type_description
_atom_type_scat_dispersion_real
_atom_type_scat_dispersion_imag
_atom_type_scat_source
C C 0.0033 0.0016 'International Tables Vol C Tables 4.2.6.8 and 6.1.1.4'
H H 0.0000 0.0000 'International Tables Vol C Tables 4.2.6.8 and 6.1.1.4'
N N 0.0061 0.0033 'International Tables Vol C Tables 4.2.6.8 and 6.1.1.4'
O O 0.0106 0.0060 'International Tables Vol C Tables 4.2.6.8 and 6.1.1.4'
Zn Zn 0.2839 1.4301 'International Tables Vol C Tables 4.2.6.8 and 6.1.1.4'

loop_
_geom_angle_atom_site_label_1
_geom_angle_atom_site_label_2
_geom_angle_atom_site_label_3
_geom_angle
_geom_angle_site_symmetry_1
_geom_angle_site_symmetry_3
_geom_angle_publ_flag
O1 Zn1 N0AA 88.96(12) 3_566 . ?
O1 Zn1 N2 85.93(10) 3_566 1_455 ?
O2 Zn1 O1 118.05(10) . 3_566 ?
O2 Zn1 O4 98.93(10) . 2_546 ?
O2 Zn1 N0AA 101.72(12) . . ?
O2 Zn1 N2 90.75(12) . 1_455 ?
O4 Zn1 O1 142.48(9) 2_546 3_566 ?
O4 Zn1 N0AA 89.51(12) 2_546 . ?
O4 Zn1 N2 87.62(10) 2_546 1_455 ?
N0AA Zn1 N2 167.50(13) . 1_455 ?
C39 O1 Zn1 124.1(2) . 3_566 ?
C39 O2 Zn1 148.3(2) . . ?
C44 O3 H3 109.5 . . ?
C46 O4 Zn1 119.3(2) . 2_556 ?
C3 N0AA Zn1 126.3(3) . . ?
C7 N0AA Zn1 117.8(3) . . ?
C7 N0AA C3 115.9(4) . . ?
C30 N2 Zn1 119.0(3) . 1_655 ?
C30 N2 C31 116.8(3) . . ?
C31 N2 Zn1 124.2(2) . 1_655 ?
N0AA C3 H3A 118.4 . . ?
N0AA C3 C4 123.3(5) . . ?
C4 C3 H3A 118.4 . . ?
C3 C4 H4 119.7 . . ?
C3 C4 C5 120.5(4) . . ?
C5 C4 H4 119.7 . . ?
C4 C5 C13 124.1(5) . . ?
C6 C5 C4 116.0(5) . . ?
C6 C5 C13 119.9(6) . . ?
C5 C6 H6 120.2 . . ?
C5 C6 C7 119.7(6) . . ?
C7 C6 H6 120.2 . . ?
N0AA C7 C6 124.2(5) . . ?
N0AA C7 H7 117.9 . . ?
C6 C7 H7 117.9 . . ?
C9 C8 H8 119.9 . . ?
C9 C8 C13 120.1(6) . . ?
C13 C8 H8 119.9 . . ?
C8 C9 H9 119.5 . . ?
C8 C9 C10 121.0(6) . . ?
C10 C9 H9 119.5 . . ?
C9 C10 C11 118.7(5) . . ?
C9 C10 C14 121.7(5) . . ?
C11 C10 C14 119.4(6) . . ?
C10 C11 H11 119.6 . . ?
C12 C11 C10 120.7(6) . . ?
C12 C11 H11 119.6 . . ?
C11 C12 H12 119.8 . . ?
C11 C12 C13 120.3(6) . . ?
C13 C12 H12 119.8 . . ?
C8 C13 C5 120.6(5) . . ?
C12 C13 C5 120.3(5) . . ?
C12 C13 C8 119.1(5) . . ?
C10 C14 C27 115.7(6) . . ?
C10 C14 C3AA 112.8(6) . . ?
C15 C14 C10 122.2(6) . . ?
C15 C14 C27 120.2(7) . . ?
C15 C14 C3AA 124.1(6) . . ?
C14 C15 C16 122.4(6) . . ?
C14 C15 C33 122.7(5) . . ?
C33 C15 C16 114.9(5) . . ?
C17 C16 C15 120.8(6) . . ?
C21 C16 C15 120.3(6) . . ?
C21 C16 C17 118.7(5) . . ?
C16 C17 H17 119.7 . . ?
C16 C17 C18 120.6(6) . . ?
C18 C17 H17 119.7 . . ?
C17 C18 H18 119.7 . . ?
C17 C18 C19 120.7(6) . . ?
C19 C18 H18 119.7 . . ?
C18 C19 C20 118.4(5) . . ?
C18 C19 C28 121.2(5) . . ?
C20 C19 C28 120.4(5) . . ?
C19 C20 H20 119.9 . . ?
C21 C20 C19 120.2(6) . . ?
C21 C20 H20 119.9 . . ?
C16 C21 C20 121.4(6) . . ?
C16 C21 H21 119.3 . . ?
C20 C21 H21 119.3 . . ?
C23 C22 H22 118.4 . . ?
C23 C22 C27 123.2(14) . . ?
C27 C22 H22 118.4 . . ?
C22 C23 H23 122.0 . . ?
C22 C23 C24 116.1(14) . . ?
C24 C23 H23 122.0 . . ?
C23 C24 H24 118.6 . . ?
C25 C24 C23 122.7(13) . . ?
C25 C24 H24 118.6 . . ?
C24 C25 H25 121.2 . . ?
C26 C25 C24 117.7(13) . . ?
C26 C25 H25 121.2 . . ?
C25 C26 H26 118.9 . . ?
C25 C26 C27 122.3(13) . . ?
C27 C26 H26 118.9 . . ?
C22 C27 C14 129.6(11) . . ?
C22 C27 C26 117.9(12) . . ?
C26 C27 C14 112.4(11) . . ?
C29 C28 C19 121.8(4) . . ?
C32 C28 C19 122.1(5) . . ?
C32 C28 C29 116.1(4) . . ?
C28 C29 H29 119.7 . . ?
C30 C29 C28 120.6(4) . . ?
C30 C29 H29 119.7 . . ?
N2 C30 C29 122.8(4) . . ?
N2 C30 H30 118.6 . . ?
C29 C30 H30 118.6 . . ?
N2 C31 H31 118.1 . . ?
N2 C31 C32 123.7(4) . . ?
C32 C31 H31 118.1 . . ?
C28 C32 H32 120.0 . . ?
C31 C32 C28 119.9(4) . . ?
C31 C32 H32 120.0 . . ?
C34 C33 C15 121.3(6) . . ?
C34 C33 C38 119.6(6) . . ?
C38 C33 C15 119.1(6) . . ?
C33 C34 H34 119.8 . . ?
C35 C34 C33 120.3(7) . . ?
C35 C34 H34 119.8 . . ?
C34 C35 H35 120.4 . . ?
C34 C35 C36 119.1(8) . . ?
C36 C35 H35 120.4 . . ?
C35 C36 H36 119.6 . . ?
C37 C36 C35 120.7(8) . . ?
C37 C36 H36 119.6 . . ?
C36 C37 H37 120.4 . . ?
C36 C37 C38 119.1(9) . . ?
C38 C37 H37 120.4 . . ?
C33 C38 H38 119.5 . . ?
C37 C38 C33 121.1(8) . . ?
C37 C38 H38 119.5 . . ?
O1 C39 C41 117.3(3) . . ?
O2 C39 O1 124.8(3) . . ?
O2 C39 C41 117.9(3) . . ?
C41 C40 H40 120.3 . . ?
C41 C40 C44 119.3(3) . . ?
C44 C40 H40 120.3 . . ?
C40 C41 C39 118.9(3) . . ?
C40 C41 C42 121.1(3) . . ?
C42 C41 C39 120.0(3) . . ?
C41 C42 H42 120.4 . . ?
C43 C42 C41 119.2(3) . . ?
C43 C42 H42 120.4 . . ?
C42 C43 C45 120.2(3) . . ?
C42 C43 C46 120.9(3) . . ?
C45 C43 C46 118.9(3) . . ?
O3 C44 C40 117.5(3) . . ?
O3 C44 C45 122.5(3) . . ?
C45 C44 C40 120.0(3) . . ?
C43 C45 H45 119.9 . . ?
C44 C45 C43 120.1(3) . . ?
C44 C45 H45 119.9 . . ?
O4 C46 C43 116.0(3) . . ?
O5 C46 O4 125.0(3) . . ?
O5 C46 C43 118.9(3) . . ?
C48 N3 C47 115.8(9) . . ?
C49 N3 C47 123.7(9) . . ?
C49 N3 C48 119.9(9) . . ?
N3 C47 H47A 109.5 . . ?
N3 C47 H47B 109.5 . . ?
N3 C47 H47C 109.5 . . ?
H47A C47 H47B 109.5 . . ?
H47A C47 H47C 109.5 . . ?
H47B C47 H47C 109.5 . . ?
N3 C48 H48A 109.5 . . ?
N3 C48 H48B 109.5 . . ?
N3 C48 H48C 109.5 . . ?
H48A C48 H48B 109.5 . . ?
H48A C48 H48C 109.5 . . ?
H48B C48 H48C 109.5 . . ?
O6 C49 N3 113.8(8) . . ?
O6 C49 H49 123.1 . . ?
O6 C49 H49A 107.5 . . ?
O6 C49 N1 145.0(12) . . ?
N3 C49 H49 123.1 . . ?
N1 C49 H49A 107.5 . . ?
C49 N1 C0AA 105(2) . . ?
C2 N1 C49 134(2) . . ?
C2 N1 C0AA 117(2) . . ?
N1 C0AA H0AA 109.5 . . ?
N1 C0AA H0AB 109.5 . . ?
N1 C0AA H0AC 109.5 . . ?
H0AA C0AA H0AB 109.5 . . ?
H0AA C0AA H0AC 109.5 . . ?
H0AB C0AA H0AC 109.5 . . ?
N1 C2 H2A 109.5 . . ?
N1 C2 H2B 109.5 . . ?
N1 C2 H2C 109.5 . . ?
H2A C2 H2B 109.5 . . ?
H2A C2 H2C 109.5 . . ?
H2B C2 H2C 109.5 . . ?
C1 C3AA C14 129.0(6) . . ?
C1 C3AA C2AA 120.0 . . ?
C2AA C3AA C14 109.9(7) . . ?
C3AA C1 H1 120.0 . . ?
C4AA C1 C3AA 120.0 . . ?
C4AA C1 H1 120.0 . . ?
C1 C4AA H4AA 120.0 . . ?
C1 C4AA C5AA 120.0 . . ?
C5AA C4AA H4AA 120.0 . . ?
C4AA C5AA H5AA 120.0 . . ?
C1AA C5AA C4AA 120.0 . . ?
C1AA C5AA H5AA 120.0 . . ?
C5AA C1AA H1AA 120.0 . . ?
C5AA C1AA C2AA 120.0 . . ?
C2AA C1AA H1AA 120.0 . . ?
C3AA C2AA H2AA 120.0 . . ?
C1AA C2AA C3AA 120.0 . . ?
C1AA C2AA H2AA 120.0 . . ?

loop_
_geom_bond_atom_site_label_1
_geom_bond_atom_site_label_2
_geom_bond_distance
_geom_bond_site_symmetry_2
_geom_bond_publ_flag
Zn1 O1 1.999(2) 3_566 ?
Zn1 O2 1.974(2) . ?
Zn1 O4 1.987(2) 2_546 ?
Zn1 N0AA 2.142(3) . ?
Zn1 N2 2.161(3) 1_455 ?
O1 C39 1.260(4) . ?
O2 C39 1.260(4) . ?
O3 H3 0.8400 . ?
O3 C44 1.362(4) . ?
O4 C46 1.264(4) . ?
O5 C46 1.236(4) . ?
N0AA C3 1.327(5) . ?
N0AA C7 1.327(7) . ?
N2 C30 1.336(5) . ?
N2 C31 1.346(5) . ?
C3 H3A 0.9500 . ?
C3 C4 1.374(6) . ?
C4 H4 0.9500 . ?
C4 C5 1.384(8) . ?
C5 C6 1.375(8) . ?
C5 C13 1.492(7) . ?
C6 H6 0.9500 . ?
C6 C7 1.377(8) . ?
C7 H7 0.9500 . ?
C8 H8 0.9500 . ?
C8 C9 1.388(8) . ?
C8 C13 1.402(8) . ?
C9 H9 0.9500 . ?
C9 C10 1.395(9) . ?
C10 C11 1.397(8) . ?
C10 C14 1.501(8) . ?
C11 H11 0.9500 . ?
C11 C12 1.391(8) . ?
C12 H12 0.9500 . ?
C12 C13 1.396(8) . ?
C14 C15 1.353(8) . ?
C14 C27 1.532(14) . ?
C14 C3AA 1.503(9) . ?
C15 C16 1.490(7) . ?
C15 C33 1.489(8) . ?
C16 C17 1.394(9) . ?
C16 C21 1.381(9) . ?
C17 H17 0.9500 . ?
C17 C18 1.395(7) . ?
C18 H18 0.9500 . ?
C18 C19 1.399(8) . ?
C19 C20 1.400(7) . ?
C19 C28 1.490(6) . ?
C20 H20 0.9500 . ?
C20 C21 1.395(8) . ?
C21 H21 0.9500 . ?
C22 H22 0.9500 . ?
C22 C23 1.389(19) . ?
C22 C27 1.406(19) . ?
C23 H23 0.9500 . ?
C23 C24 1.44(2) . ?
C24 H24 0.9500 . ?
C24 C25 1.42(2) . ?
C25 H25 0.9500 . ?
C25 C26 1.374(18) . ?
C26 H26 0.9500 . ?
C26 C27 1.424(17) . ?
C28 C29 1.398(7) . ?
C28 C32 1.390(7) . ?
C29 H29 0.9500 . ?
C29 C30 1.383(6) . ?
C30 H30 0.9500 . ?
C31 H31 0.9500 . ?
C31 C32 1.378(6) . ?
C32 H32 0.9500 . ?
C33 C34 1.403(9) . ?
C33 C38 1.405(10) . ?
C34 H34 0.9500 . ?
C34 C35 1.395(10) . ?
C35 H35 0.9500 . ?
C35 C36 1.428(12) . ?
C36 H36 0.9500 . ?
C36 C37 1.392(12) . ?
C37 H37 0.9500 . ?
C37 C38 1.396(10) . ?
C38 H38 0.9500 . ?
C39 C41 1.495(4) . ?
C40 H40 0.9500 . ?
C40 C41 1.386(5) . ?
C40 C44 1.394(5) . ?
C41 C42 1.389(4) . ?
C42 H42 0.9500 . ?
C42 C43 1.388(4) . ?
C43 C45 1.392(5) . ?
C43 C46 1.505(4) . ?
C44 C45 1.387(5) . ?
C45 H45 0.9500 . ?
O6 C49 1.234(9) . ?
N3 C47 1.481(14) . ?
N3 C48 1.420(13) . ?
N3 C49 1.396(10) . ?
C47 H47A 0.9800 . ?
C47 H47B 0.9800 . ?
C47 H47C 0.9800 . ?
C48 H48A 0.9800 . ?
C48 H48B 0.9800 . ?
C48 H48C 0.9800 . ?
C49 H49 0.9500 . ?
C49 H49A 0.9500 . ?
C49 N1 1.365(17) . ?
N1 C0AA 1.48(4) . ?
N1 C2 1.30(4) . ?
C0AA H0AA 0.9800 . ?
C0AA H0AB 0.9800 . ?
C0AA H0AC 0.9800 . ?
C2 H2A 0.9800 . ?
C2 H2B 0.9800 . ?
C2 H2C 0.9800 . ?
C3AA C1 1.3900 . ?
C3AA C2AA 1.3900 . ?
C1 H1 0.9500 . ?
C1 C4AA 1.3900 . ?
C4AA H4AA 0.9500 . ?
C4AA C5AA 1.3900 . ?
C5AA H5AA 0.9500 . ?
C5AA C1AA 1.3900 . ?
C1AA H1AA 0.9500 . ?
C1AA C2AA 1.3900 . ?
C2AA H2AA 0.9500 . ?

loop_
_platon_squeeze_void_nr
_platon_squeeze_void_average_x
_platon_squeeze_void_average_y
_platon_squeeze_void_average_z
_platon_squeeze_void_volume
_platon_squeeze_void_count_electrons
_platon_squeeze_void_content
1 0.783 0.028 0.247 333 74 ' '
2 0.217 -0.063 0.253 333 73 ' '
3 0.516 0.003 0.402 18 1 ' '
4 0.484 -0.003 0.598 17 1 ' '
5 0.783 -0.008 0.747 333 74 ' '
6 0.217 -0.095 0.753 333 73 ' '
7 0.516 0.497 0.902 18 1 ' '
8 0.484 0.503 0.098 17 1 ' '
